data_4089188
loop_
_publ_author_name
'Xing, Junyang'
'Sun, Hongjian'
'Xue, Benjing'
'Li, Xiaoyan'
'Fuhr, Olaf'
'Fenske, Dieter'

_publ_section_title
;
 Formation of 2-Azaallyl Cobalt(I) Complexes by Csp3--H Bond Activation
;
_journal_issue 5
_journal_name_full Organometallics
_journal_page_first 975
_journal_paper_doi 10.1021/acs.organomet.6b00884
_journal_volume 36
_journal_year 2017
_chemical_formula_sum 'C43 H62 Co I N O2.5 P3'
_chemical_formula_weight 911.67
_space_group_crystal_system monoclinic
_space_group_IT_number 14
_space_group_name_Hall '-P 2ybc'
_space_group_name_H-M_alt 'P 1 21/c 1'
_atom_sites_solution_hydrogens geom
_audit_creation_method SHELXL-2013
_cell_angle_alpha 90
_cell_angle_beta 91.872(3)
_cell_angle_gamma 90
_cell_formula_units_Z 4
_cell_length_a 9.3095(4)
_cell_length_b 29.5956(15)
_cell_length_c 16.2463(6)
_cell_measurement_reflns_used 20623
_cell_measurement_temperature 150(2)
_cell_measurement_theta_max 65.95
_cell_measurement_theta_min 2.25
_cell_volume 4473.8(3)
_computing_structure_refinement 'SHELXL-2013 (Sheldrick, 2013)'
_diffrn_ambient_temperature 150(2)
_diffrn_measured_fraction_theta_full 0.913
_diffrn_measured_fraction_theta_max 0.960
_diffrn_measurement_device_type 'Stoe StadiVari'
_diffrn_radiation_type CuK\a
_diffrn_radiation_wavelength 1.54186
_diffrn_reflns_av_R_equivalents 0.1048
_diffrn_reflns_av_unetI/netI 0.1287
_diffrn_reflns_Laue_measured_fraction_full 0.913
_diffrn_reflns_Laue_measured_fraction_max 0.960
_diffrn_reflns_limit_h_max 9
_diffrn_reflns_limit_h_min -10
_diffrn_reflns_limit_k_max 33
_diffrn_reflns_limit_k_min -34
_diffrn_reflns_limit_l_max 19
_diffrn_reflns_limit_l_min -11
_diffrn_reflns_number 21498
_diffrn_reflns_point_group_measured_fraction_full 0.913
_diffrn_reflns_point_group_measured_fraction_max 0.960
_diffrn_reflns_theta_full 67.686
_diffrn_reflns_theta_max 65.483
_diffrn_reflns_theta_min 3.104
_exptl_absorpt_coefficient_mu 9.708
_exptl_crystal_colour red
_exptl_crystal_density_diffrn 1.354
_exptl_crystal_description cubic
_exptl_crystal_F_000 1888
_refine_diff_density_max 0.751
_refine_diff_density_min -0.746
_refine_diff_density_rms 0.129
_refine_ls_extinction_coef 0.00120(10)
_refine_ls_extinction_expression Fc^*^=kFc[1+0.001xFc^2^\l^3^/sin(2\q)]^-1/4^
_refine_ls_extinction_method SHELXL
_refine_ls_goodness_of_fit_ref 0.866
_refine_ls_hydrogen_treatment constr
_refine_ls_matrix_type full
_refine_ls_number_parameters 419
_refine_ls_number_reflns 7383
_refine_ls_number_restraints 0
_refine_ls_restrained_S_all 0.866
_refine_ls_R_factor_all 0.1205
_refine_ls_R_factor_gt 0.0624
_refine_ls_shift/su_max 0.001
_refine_ls_shift/su_mean 0.000
_refine_ls_structure_factor_coef Fsqd
_refine_ls_weighting_details 'w=1/[\s^2^(Fo^2^)+(0.0841P)^2^] where P=(Fo^2^+2Fc^2^)/3'
_refine_ls_weighting_scheme calc
_refine_ls_wR_factor_gt 0.1406
_refine_ls_wR_factor_ref 0.1672
_reflns_Friedel_coverage 0.000
_reflns_number_gt 3818
_reflns_number_total 7383
_reflns_threshold_expression 'I > 2\s(I)'
_cod_data_source_file om6b00884_si_002.cif
_cod_data_source_block sun16
_cod_original_sg_symbol_H-M 'P 21/c'
_cod_original_formula_sum 'C43 H62 Co I N O2.50 P3'
_cod_database_code 4089188
_shelx_space_group_comment
;
The symmetry employed for this shelxl refinement is uniquely defined
by the following loop, which should always be used as a source of
symmetry information in preference to the above space-group names.
They are only intended as comments.
;
_shelxl_version_number 2013-4

loop_
_space_group_symop_operation_xyz
'x, y, z'
'-x, y+1/2, -z+1/2'
'-x, -y, -z'
'x, -y-1/2, z-1/2'

loop_
_atom_site_label
_atom_site_type_symbol
_atom_site_fract_x
_atom_site_fract_y
_atom_site_fract_z
_atom_site_U_iso_or_equiv
_atom_site_adp_type
_atom_site_occupancy
_atom_site_site_symmetry_order
_atom_site_calc_flag
_atom_site_refinement_flags_posn
_atom_site_refinement_flags_adp
_atom_site_refinement_flags_occupancy
_atom_site_disorder_assembly
_atom_site_disorder_group
Co1 Co -0.08396(11) 0.68713(4) 1.00110(7) 0.0357(3) Uani 1 1 d . . . . .
P1 P -0.02290(19) 0.61459(7) 1.00919(12) 0.0391(5) Uani 1 1 d . . . . .
P2 P 0.10843(19) 0.71698(7) 1.06815(11) 0.0389(5) Uani 1 1 d . . . . .
P3 P -0.24301(19) 0.69745(7) 1.09740(12) 0.0396(5) Uani 1 1 d . . . . .
N1 N -0.1097(6) 0.6980(2) 0.8866(4) 0.0383(14) Uani 1 1 d . . . . .
C1 C 0.1604(8) 0.5960(3) 0.9972(5) 0.0404(17) Uani 1 1 d . . . . .
C2 C 0.2340(8) 0.5645(3) 1.0467(5) 0.0451(19) Uani 1 1 d . . . . .
H2 H 0.1871 0.5510 1.0917 0.054 Uiso 1 1 calc R U . . .
C3 C 0.3756(9) 0.5524(3) 1.0310(6) 0.054(2) Uani 1 1 d . . . . .
H3 H 0.4235 0.5306 1.0650 0.065 Uiso 1 1 calc R U . . .
C4 C 0.4456(8) 0.5716(3) 0.9675(5) 0.050(2) Uani 1 1 d . . . . .
H4 H 0.5417 0.5632 0.9570 0.059 Uiso 1 1 calc R U . . .
C5 C 0.3764(8) 0.6033(3) 0.9186(5) 0.050(2) Uani 1 1 d . . . . .
H5 H 0.4254 0.6165 0.8742 0.060 Uiso 1 1 calc R U . . .
C6 C 0.2352(8) 0.6164(3) 0.9332(5) 0.051(2) Uani 1 1 d . . . . .
H6 H 0.1899 0.6390 0.9000 0.061 Uiso 1 1 calc R U . . .
C7 C -0.0890(8) 0.5786(3) 1.0918(5) 0.0393(17) Uani 1 1 d . . . . .
C8 C -0.1931(8) 0.5456(3) 1.0774(5) 0.0454(19) Uani 1 1 d . . . . .
H8 H -0.2292 0.5405 1.0228 0.054 Uiso 1 1 calc R U . . .
C9 C -0.2456(9) 0.5198(3) 1.1420(5) 0.054(2) Uani 1 1 d . . . . .
H9 H -0.3171 0.4975 1.1314 0.065 Uiso 1 1 calc R U . . .
C10 C -0.1928(9) 0.5271(3) 1.2214(6) 0.055(2) Uani 1 1 d . . . . .
H10 H -0.2282 0.5097 1.2655 0.067 Uiso 1 1 calc R U . . .
C11 C -0.0888(10) 0.5594(3) 1.2369(6) 0.058(2) Uani 1 1 d . . . . .
H11 H -0.0522 0.5642 1.2915 0.070 Uiso 1 1 calc R U . . .
C12 C -0.0375(9) 0.5851(3) 1.1724(5) 0.049(2) Uani 1 1 d . . . . .
H12 H 0.0337 0.6075 1.1835 0.059 Uiso 1 1 calc R U . . .
C13 C -0.1105(8) 0.5916(3) 0.9171(4) 0.0385(17) Uani 1 1 d . . . . .
C14 C -0.0881(9) 0.5488(3) 0.8827(5) 0.051(2) Uani 1 1 d . . . . .
H14 H -0.0184 0.5290 0.9069 0.061 Uiso 1 1 calc R U . . .
C15 C -0.1679(10) 0.5355(3) 0.8135(5) 0.055(2) Uani 1 1 d . . . . .
H15 H -0.1524 0.5065 0.7901 0.066 Uiso 1 1 calc R U . . .
C16 C -0.2701(9) 0.5640(3) 0.7782(5) 0.053(2) Uani 1 1 d . . . . .
H16 H -0.3255 0.5543 0.7313 0.064 Uiso 1 1 calc R U . . .
C17 C -0.2922(8) 0.6069(3) 0.8110(5) 0.0453(19) Uani 1 1 d . . . . .
H17 H -0.3622 0.6264 0.7864 0.054 Uiso 1 1 calc R U . . .
C18 C -0.2121(7) 0.6208(3) 0.8795(4) 0.0401(18) Uani 1 1 d . . . . .
C19 C -0.2198(7) 0.6674(3) 0.9123(5) 0.0409(18) Uani 1 1 d . . . . .
H19 H -0.3185 0.6805 0.9143 0.049 Uiso 1 1 calc R U . . .
C20 C -0.0380(9) 0.6912(3) 0.8080(5) 0.049(2) Uani 1 1 d . . . . .
H20A H 0.0544 0.7071 0.8096 0.073 Uiso 1 1 calc R U . . .
H20B H -0.0990 0.7032 0.7627 0.073 Uiso 1 1 calc R U . . .
H20C H -0.0217 0.6589 0.7993 0.073 Uiso 1 1 calc R U . . .
C21 C -0.1390(8) 0.7400(3) 0.9244(5) 0.0448(19) Uani 1 1 d . . . . .
H21 H -0.2447 0.7460 0.9245 0.054 Uiso 1 1 calc R U . . .
C22 C -0.0587(8) 0.7816(3) 0.9124(4) 0.0413(18) Uani 1 1 d . . . . .
C23 C -0.1295(10) 0.8225(3) 0.9290(5) 0.054(2) Uani 1 1 d . . . . .
H23 H -0.2270 0.8217 0.9443 0.065 Uiso 1 1 calc R U . . .
C24 C -0.0620(11) 0.8636(3) 0.9238(6) 0.064(2) Uani 1 1 d . . . . .
H24 H -0.1115 0.8906 0.9370 0.076 Uiso 1 1 calc R U . . .
C25 C 0.0809(11) 0.8655(3) 0.8986(6) 0.065(3) Uani 1 1 d . . . . .
H25 H 0.1281 0.8938 0.8941 0.078 Uiso 1 1 calc R U . . .
C26 C 0.1521(9) 0.8262(3) 0.8805(5) 0.054(2) Uani 1 1 d . . . . .
H26 H 0.2490 0.8274 0.8640 0.065 Uiso 1 1 calc R U . . .
C27 C 0.0823(9) 0.7845(3) 0.8863(5) 0.049(2) Uani 1 1 d . . . . .
H27 H 0.1319 0.7577 0.8723 0.059 Uiso 1 1 calc R U . . .
C28 C 0.2825(7) 0.7233(3) 1.0220(5) 0.0488(19) Uani 1 1 d . . . . .
H28A H 0.3179 0.6936 1.0055 0.073 Uiso 1 1 calc R U . . .
H28B H 0.3506 0.7368 1.0621 0.073 Uiso 1 1 calc R U . . .
H28C H 0.2729 0.7428 0.9734 0.073 Uiso 1 1 calc R U . . .
C29 C 0.1719(8) 0.6873(3) 1.1603(5) 0.048(2) Uani 1 1 d . . . . .
H29A H 0.0939 0.6853 1.1992 0.072 Uiso 1 1 calc R U . . .
H29B H 0.2530 0.7038 1.1858 0.072 Uiso 1 1 calc R U . . .
H29C H 0.2029 0.6568 1.1454 0.072 Uiso 1 1 calc R U . . .
C30 C 0.0839(9) 0.7738(3) 1.1084(5) 0.0503(19) Uani 1 1 d . . . . .
H30A H 0.0738 0.7952 1.0626 0.075 Uiso 1 1 calc R U . . .
H30B H 0.1675 0.7821 1.1434 0.075 Uiso 1 1 calc R U . . .
H30C H -0.0028 0.7747 1.1410 0.075 Uiso 1 1 calc R U . . .
C31 C -0.3914(8) 0.6588(3) 1.0923(6) 0.052(2) Uani 1 1 d . . . . .
H31A H -0.4387 0.6604 1.0376 0.078 Uiso 1 1 calc R U . . .
H31B H -0.4603 0.6668 1.1342 0.078 Uiso 1 1 calc R U . . .
H31C H -0.3563 0.6280 1.1023 0.078 Uiso 1 1 calc R U . . .
C32 C -0.3323(8) 0.7518(3) 1.0878(5) 0.0426(18) Uani 1 1 d . . . . .
H32A H -0.2604 0.7760 1.0902 0.064 Uiso 1 1 calc R U . . .
H32B H -0.3985 0.7555 1.1330 0.064 Uiso 1 1 calc R U . . .
H32C H -0.3863 0.7532 1.0351 0.064 Uiso 1 1 calc R U . . .
C33 C -0.1988(9) 0.6967(3) 1.2069(5) 0.049(2) Uani 1 1 d . . . . .
H33A H -0.1687 0.6663 1.2234 0.074 Uiso 1 1 calc R U . . .
H33B H -0.2835 0.7055 1.2374 0.074 Uiso 1 1 calc R U . . .
H33C H -0.1204 0.7181 1.2190 0.074 Uiso 1 1 calc R U . . .
O1 O 0.3356(16) 0.9480(5) 0.8190(10) 0.166(5) Uiso 1 1 d . . . . .
C34 C 0.4138(19) 0.9169(6) 0.7740(11) 0.129(5) Uiso 1 1 d . . . . .
H34A H 0.4552 0.9325 0.7264 0.155 Uiso 1 1 calc R U . . .
H34B H 0.3475 0.8933 0.7523 0.155 Uiso 1 1 calc R U . . .
C35 C 0.527(2) 0.8958(6) 0.8208(12) 0.144(6) Uiso 1 1 d . . . . .
H35A H 0.6123 0.8911 0.7873 0.172 Uiso 1 1 calc R U . . .
H35B H 0.4955 0.8664 0.8434 0.172 Uiso 1 1 calc R U . . .
C36 C 0.554(2) 0.9284(7) 0.8854(14) 0.157(7) Uiso 1 1 d . . . . .
H36A H 0.5589 0.9132 0.9397 0.189 Uiso 1 1 calc R U . . .
H36B H 0.6474 0.9438 0.8772 0.189 Uiso 1 1 calc R U . . .
C37 C 0.447(3) 0.9583(9) 0.8821(18) 0.193(9) Uiso 1 1 d . . . . .
H37A H 0.4874 0.9886 0.8709 0.231 Uiso 1 1 calc R U . . .
H37B H 0.4027 0.9595 0.9366 0.231 Uiso 1 1 calc R U . . .
O2 O -0.4866(12) 0.5796(4) 0.6095(7) 0.134(4) Uiso 1 1 d . . . . .
C38 C -0.4539(16) 0.6259(5) 0.5914(10) 0.111(4) Uiso 1 1 d . . . . .
H38A H -0.3935 0.6282 0.5425 0.134 Uiso 1 1 calc R U . . .
H38B H -0.4033 0.6406 0.6388 0.134 Uiso 1 1 calc R U . . .
C39 C -0.5978(19) 0.6466(6) 0.5751(12) 0.137(6) Uiso 1 1 d . . . . .
H39A H -0.5983 0.6783 0.5945 0.165 Uiso 1 1 calc R U . . .
H39B H -0.6222 0.6463 0.5153 0.165 Uiso 1 1 calc R U . . .
C40 C -0.700(2) 0.6203(7) 0.6188(14) 0.155(7) Uiso 1 1 d . . . . .
H40A H -0.7847 0.6133 0.5827 0.186 Uiso 1 1 calc R U . . .
H40B H -0.7326 0.6371 0.6675 0.186 Uiso 1 1 calc R U . . .
C41 C -0.6235(17) 0.5772(5) 0.6454(11) 0.118(5) Uiso 1 1 d . . . . .
H41A H -0.6133 0.5755 0.7062 0.142 Uiso 1 1 calc R U . . .
H41B H -0.6772 0.5503 0.6251 0.142 Uiso 1 1 calc R U . . .
O3 O -0.109(3) 0.5138(9) 1.4313(18) 0.144(8) Uiso 0.5 1 d . . P A -1
C42 C 0.015(5) 0.4951(14) 1.435(3) 0.123(12) Uiso 0.5 1 d . . P A -1
H42A H 0.0754 0.5074 1.3915 0.148 Uiso 0.5 1 calc R U P A -1
H42B H 0.0049 0.4621 1.4264 0.148 Uiso 0.5 1 calc R U P A -1
C43 C 0.086(6) 0.5045(18) 1.521(4) 0.171(17) Uiso 0.5 1 d . . P A -1
H43A H 0.1626 0.5277 1.5181 0.206 Uiso 0.5 1 calc R U P A -1
H43B H 0.1272 0.4766 1.5461 0.206 Uiso 0.5 1 calc R U P A -1
C44 C -0.054(7) 0.524(2) 1.574(4) 0.205(17) Uiso 0.5 1 d . . P A -1
H44A H -0.0644 0.5064 1.6260 0.245 Uiso 0.5 1 calc R U P A -1
H44B H -0.0432 0.5561 1.5875 0.245 Uiso 0.5 1 calc R U P A -1
C45 C -0.164(7) 0.517(2) 1.523(4) 0.205(17) Uiso 0.5 1 d . . P A -1
H45A H -0.2345 0.5416 1.5271 0.245 Uiso 0.5 1 calc R U P A -1
H45B H -0.2132 0.4880 1.5370 0.245 Uiso 0.5 1 calc R U P A -1
I1 I 0.43790(6) 0.72596(2) 0.79562(4) 0.0635(2) Uani 1 1 d . . . . .

loop_
_atom_site_aniso_label
_atom_site_aniso_U_11
_atom_site_aniso_U_22
_atom_site_aniso_U_33
_atom_site_aniso_U_23
_atom_site_aniso_U_13
_atom_site_aniso_U_12
Co1 0.0256(6) 0.0522(7) 0.0290(6) -0.0002(5) -0.0024(4) 0.0019(5)
P1 0.0287(9) 0.0545(12) 0.0336(10) 0.0001(8) -0.0047(7) 0.0028(8)
P2 0.0263(9) 0.0560(13) 0.0340(10) 0.0008(8) -0.0046(7) -0.0023(8)
P3 0.0288(9) 0.0563(13) 0.0336(10) -0.0020(8) -0.0004(7) 0.0012(8)
N1 0.037(3) 0.043(4) 0.034(3) -0.001(3) -0.003(3) 0.002(3)
C1 0.038(4) 0.044(4) 0.038(4) 0.001(3) -0.006(3) 0.003(3)
C2 0.034(4) 0.060(5) 0.042(5) 0.005(4) -0.007(3) -0.003(3)
C3 0.038(4) 0.060(5) 0.062(6) 0.002(4) -0.021(4) 0.011(4)
C4 0.033(4) 0.058(5) 0.058(5) -0.007(4) -0.004(4) 0.011(4)
C5 0.035(4) 0.064(6) 0.053(5) -0.003(4) 0.007(4) 0.008(4)
C6 0.034(4) 0.073(6) 0.045(5) 0.000(4) -0.004(4) 0.004(4)
C7 0.032(4) 0.045(4) 0.040(4) 0.004(3) -0.007(3) 0.004(3)
C8 0.037(4) 0.059(5) 0.040(4) -0.005(4) -0.003(3) 0.002(4)
C9 0.044(5) 0.068(6) 0.051(5) 0.008(4) -0.002(4) -0.009(4)
C10 0.055(5) 0.060(6) 0.051(5) 0.000(4) 0.006(4) -0.007(4)
C11 0.064(6) 0.067(6) 0.044(5) -0.002(4) 0.002(4) -0.007(5)
C12 0.048(5) 0.059(5) 0.039(5) 0.005(4) -0.005(4) -0.009(4)
C13 0.037(4) 0.044(4) 0.035(4) 0.001(3) 0.001(3) 0.005(3)
C14 0.050(5) 0.061(6) 0.041(5) -0.002(4) -0.007(4) 0.010(4)
C15 0.064(6) 0.060(6) 0.040(5) -0.012(4) -0.008(4) 0.003(4)
C16 0.058(5) 0.067(6) 0.034(4) -0.009(4) -0.015(4) -0.001(4)
C17 0.037(4) 0.060(5) 0.038(4) -0.002(4) -0.013(3) 0.003(4)
C18 0.031(4) 0.058(5) 0.031(4) -0.003(3) -0.001(3) -0.003(3)
C19 0.027(4) 0.055(5) 0.041(4) -0.004(3) 0.000(3) 0.004(3)
C20 0.059(5) 0.056(5) 0.032(4) 0.004(4) 0.007(4) 0.006(4)
C21 0.033(4) 0.066(6) 0.035(4) -0.002(4) -0.005(3) 0.002(4)
C22 0.039(4) 0.059(5) 0.025(4) 0.008(3) -0.002(3) 0.000(4)
C23 0.052(5) 0.058(6) 0.052(5) 0.004(4) 0.001(4) 0.003(4)
C24 0.066(6) 0.053(6) 0.072(7) 0.009(5) -0.001(5) -0.002(5)
C25 0.074(7) 0.058(6) 0.062(6) 0.007(5) -0.009(5) -0.014(5)
C26 0.044(5) 0.075(7) 0.044(5) 0.004(4) -0.002(4) -0.009(4)
C27 0.047(5) 0.065(6) 0.036(4) -0.004(4) -0.001(3) 0.006(4)
C28 0.031(4) 0.071(6) 0.045(5) -0.001(4) 0.000(3) -0.003(4)
C29 0.036(4) 0.060(5) 0.048(5) 0.002(4) -0.011(3) -0.009(4)
C30 0.050(5) 0.063(5) 0.037(4) 0.000(4) -0.005(3) -0.002(4)
C31 0.032(4) 0.067(6) 0.058(5) -0.008(4) 0.009(4) -0.003(4)
C32 0.033(4) 0.060(5) 0.035(4) -0.003(4) 0.009(3) 0.003(3)
C33 0.046(5) 0.063(5) 0.038(5) -0.003(4) 0.007(4) -0.002(4)
I1 0.0426(3) 0.0979(5) 0.0505(4) 0.0205(3) 0.0071(2) 0.0173(3)

loop_
_atom_type_symbol
_atom_type_description
_atom_type_scat_dispersion_real
_atom_type_scat_dispersion_imag
_atom_type_scat_source
C C 0.0181 0.0091 'International Tables Vol C Tables 4.2.6.8 and 6.1.1.4'
H H 0.0000 0.0000 'International Tables Vol C Tables 4.2.6.8 and 6.1.1.4'
Co Co -2.3653 3.6143 'International Tables Vol C Tables 4.2.6.8 and 6.1.1.4'
I I -0.3257 6.8362 'International Tables Vol C Tables 4.2.6.8 and 6.1.1.4'
N N 0.0311 0.0180 'International Tables Vol C Tables 4.2.6.8 and 6.1.1.4'
O O 0.0492 0.0322 'International Tables Vol C Tables 4.2.6.8 and 6.1.1.4'
P P 0.2955 0.4335 'International Tables Vol C Tables 4.2.6.8 and 6.1.1.4'

loop_
_geom_angle_atom_site_label_1
_geom_angle_atom_site_label_2
_geom_angle_atom_site_label_3
_geom_angle
N1 Co1 C19 43.6(3)
N1 Co1 C21 41.8(3)
C19 Co1 C21 69.0(3)
N1 Co1 P3 127.26(19)
C19 Co1 P3 97.5(2)
C21 Co1 P3 99.5(2)
N1 Co1 P1 104.2(2)
C19 Co1 P1 85.0(2)
C21 Co1 P1 146.0(2)
P3 Co1 P1 105.52(9)
N1 Co1 P2 118.8(2)
C19 Co1 P2 162.1(2)
C21 Co1 P2 100.0(2)
P3 Co1 P2 98.30(8)
P1 Co1 P2 98.79(8)
C1 P1 C13 101.4(3)
C1 P1 C7 104.0(3)
C13 P1 C7 103.5(3)
C1 P1 Co1 121.9(3)
C13 P1 Co1 101.9(2)
C7 P1 Co1 120.8(3)
C28 P2 C29 96.9(4)
C28 P2 C30 100.2(4)
C29 P2 C30 101.1(4)
C28 P2 Co1 123.2(3)
C29 P2 Co1 116.2(3)
C30 P2 Co1 115.5(3)
C31 P3 C33 100.8(4)
C31 P3 C32 102.2(4)
C33 P3 C32 100.5(4)
C31 P3 Co1 114.3(3)
C33 P3 Co1 123.9(3)
C32 P3 Co1 112.2(3)
C21 N1 C19 106.1(6)
C21 N1 C20 126.3(6)
C19 N1 C20 120.9(6)
C21 N1 Co1 75.1(4)
C19 N1 Co1 71.1(4)
C20 N1 Co1 141.4(5)
C2 C1 C6 117.9(7)
C2 C1 P1 126.0(6)
C6 C1 P1 116.1(6)
C1 C2 C3 120.9(8)
C4 C3 C2 120.6(8)
C3 C4 C5 119.7(7)
C4 C5 C6 121.1(8)
C5 C6 C1 119.8(8)
C8 C7 C12 118.2(7)
C8 C7 P1 122.2(6)
C12 C7 P1 119.6(6)
C7 C8 C9 121.0(7)
C10 C9 C8 119.6(8)
C11 C10 C9 120.3(8)
C10 C11 C12 119.8(8)
C11 C12 C7 121.1(8)
C14 C13 C18 119.3(7)
C14 C13 P1 126.8(6)
C18 C13 P1 113.9(5)
C15 C14 C13 119.9(7)
C16 C15 C14 120.4(8)
C15 C16 C17 120.4(7)
C18 C17 C16 119.8(7)
C17 C18 C13 120.2(7)
C17 C18 C19 122.5(7)
C13 C18 C19 117.1(6)
N1 C19 C18 115.9(6)
N1 C19 Co1 65.2(4)
C18 C19 Co1 120.1(5)
N1 C21 C22 125.2(7)
N1 C21 Co1 63.0(4)
C22 C21 Co1 127.3(5)
C27 C22 C23 117.0(8)
C27 C22 C21 125.9(7)
C23 C22 C21 117.1(7)
C24 C23 C22 122.2(8)
C23 C24 C25 119.5(9)
C26 C25 C24 119.7(9)
C25 C26 C27 120.2(8)
C22 C27 C26 121.3(8)
C34 O1 C37 97.6(16)
O1 C34 C35 113.6(17)
C34 C35 C36 102.0(17)
C37 C36 C35 107(2)
C36 C37 O1 114(2)
C41 O2 C38 109.3(12)
O2 C38 C39 103.5(13)
C40 C39 C38 107.1(15)
C39 C40 C41 106.6(16)
O2 C41 C40 105.0(14)
C42 O3 C45 107(4)
O3 C42 C43 109(5)
C42 C43 C44 102(4)
C45 C44 C43 103(5)
C44 C45 O3 109(5)

loop_
_geom_bond_atom_site_label_1
_geom_bond_atom_site_label_2
_geom_bond_distance
Co1 N1 1.896(6)
Co1 C19 1.975(7)
Co1 C21 2.056(8)
Co1 P3 2.210(2)
Co1 P1 2.224(2)
Co1 P2 2.247(2)
P1 C1 1.810(8)
P1 C13 1.813(8)
P1 C7 1.835(8)
P2 C28 1.817(8)
P2 C29 1.818(8)
P2 C30 1.822(9)
P3 C31 1.794(8)
P3 C33 1.813(8)
P3 C32 1.815(8)
N1 C21 1.419(10)
N1 C19 1.440(10)
N1 C20 1.474(10)
C1 C2 1.396(10)
C1 C6 1.406(12)
C2 C3 1.397(11)
C3 C4 1.363(13)
C4 C5 1.374(11)
C5 C6 1.399(11)
C7 C8 1.390(10)
C7 C12 1.393(10)
C8 C9 1.399(12)
C9 C10 1.382(12)
C10 C11 1.379(12)
C11 C12 1.393(12)
C13 C14 1.401(11)
C13 C18 1.407(10)
C14 C15 1.386(11)
C15 C16 1.382(12)
C16 C17 1.394(12)
C17 C18 1.382(10)
C18 C19 1.480(11)
C21 C22 1.455(11)
C22 C27 1.395(11)
C22 C23 1.411(12)
C23 C24 1.373(12)
C24 C25 1.406(14)
C25 C26 1.375(13)
C26 C27 1.400(12)
O1 C34 1.40(2)
O1 C37 1.47(3)
C34 C35 1.42(2)
C35 C36 1.44(2)
C36 C37 1.33(3)
O2 C41 1.420(18)
O2 C38 1.436(17)
C38 C39 1.49(2)
C39 C40 1.43(2)
C40 C41 1.52(2)
O3 C42 1.28(4)
O3 C45 1.59(7)
C42 C43 1.56(6)
C43 C44 1.68(8)
C44 C45 1.32(7)

loop_
_geom_torsion_atom_site_label_1
_geom_torsion_atom_site_label_2
_geom_torsion_atom_site_label_3
_geom_torsion_atom_site_label_4
_geom_torsion
C19 Co1 N1 C21 113.2(5)
P3 Co1 N1 C21 57.3(4)
P1 Co1 N1 C21 180.0(4)
P2 Co1 N1 C21 -71.4(4)
C21 Co1 N1 C19 -113.2(5)
P3 Co1 N1 C19 -55.9(4)
P1 Co1 N1 C19 66.8(4)
P2 Co1 N1 C19 175.4(3)
C19 Co1 N1 C20 -116.2(10)
C21 Co1 N1 C20 130.6(10)
P3 Co1 N1 C20 -172.1(7)
P1 Co1 N1 C20 -49.5(9)
P2 Co1 N1 C20 59.1(9)
C13 P1 C1 C2 -112.8(7)
C7 P1 C1 C2 -5.6(8)
Co1 P1 C1 C2 135.3(6)
C13 P1 C1 C6 69.0(7)
C7 P1 C1 C6 176.2(6)
Co1 P1 C1 C6 -42.9(7)
C6 C1 C2 C3 -2.4(12)
P1 C1 C2 C3 179.4(6)
C1 C2 C3 C4 0.8(13)
C2 C3 C4 C5 0.3(13)
C3 C4 C5 C6 0.4(13)
C4 C5 C6 C1 -2.0(13)
C2 C1 C6 C5 3.0(12)
P1 C1 C6 C5 -178.7(6)
C1 P1 C7 C8 -111.0(6)
C13 P1 C7 C8 -5.4(7)
Co1 P1 C7 C8 107.6(6)
C1 P1 C7 C12 71.1(7)
C13 P1 C7 C12 176.7(6)
Co1 P1 C7 C12 -70.3(7)
C12 C7 C8 C9 0.4(11)
P1 C7 C8 C9 -177.5(6)
C7 C8 C9 C10 -0.3(13)
C8 C9 C10 C11 -0.1(13)
C9 C10 C11 C12 0.4(14)
C10 C11 C12 C7 -0.3(13)
C8 C7 C12 C11 -0.1(12)
P1 C7 C12 C11 177.9(7)
C1 P1 C13 C14 41.4(8)
C7 P1 C13 C14 -66.2(8)
Co1 P1 C13 C14 167.7(7)
C1 P1 C13 C18 -139.7(6)
C7 P1 C13 C18 112.8(6)
Co1 P1 C13 C18 -13.3(6)
C18 C13 C14 C15 -1.4(12)
P1 C13 C14 C15 177.5(7)
C13 C14 C15 C16 -0.3(13)
C14 C15 C16 C17 1.1(14)
C15 C16 C17 C18 -0.3(13)
C16 C17 C18 C13 -1.4(12)
C16 C17 C18 C19 173.7(7)
C14 C13 C18 C17 2.2(11)
P1 C13 C18 C17 -176.8(6)
C14 C13 C18 C19 -173.2(7)
P1 C13 C18 C19 7.8(9)
C21 N1 C19 C18 179.4(6)
C20 N1 C19 C18 26.3(9)
Co1 N1 C19 C18 -113.0(6)
C21 N1 C19 Co1 -67.6(4)
C20 N1 C19 Co1 139.3(6)
C17 C18 C19 N1 -96.8(8)
C13 C18 C19 N1 78.4(8)
C17 C18 C19 Co1 -172.0(6)
C13 C18 C19 Co1 3.2(9)
C19 N1 C21 C22 -176.9(7)
C20 N1 C21 C22 -25.8(11)
Co1 N1 C21 C22 118.2(7)
C19 N1 C21 Co1 64.9(4)
C20 N1 C21 Co1 -144.0(7)
N1 C21 C22 C27 -22.8(11)
Co1 C21 C22 C27 58.0(10)
N1 C21 C22 C23 157.6(7)
Co1 C21 C22 C23 -121.6(7)
C27 C22 C23 C24 -2.9(12)
C21 C22 C23 C24 176.7(8)
C22 C23 C24 C25 2.0(14)
C23 C24 C25 C26 -0.8(14)
C24 C25 C26 C27 0.6(13)
C23 C22 C27 C26 2.7(11)
C21 C22 C27 C26 -176.9(7)
C25 C26 C27 C22 -1.6(12)
C37 O1 C34 C35 24(2)
O1 C34 C35 C36 -24(2)
C34 C35 C36 C37 12(3)
C35 C36 C37 O1 3(3)
C34 O1 C37 C36 -16(3)
C41 O2 C38 C39 -29.6(16)
O2 C38 C39 C40 25.8(19)
C38 C39 C40 C41 -13(2)
C38 O2 C41 C40 21.8(17)
C39 C40 C41 O2 -5(2)
C45 O3 C42 C43 -27(5)
O3 C42 C43 C44 14(6)
C42 C43 C44 C45 8(7)
C43 C44 C45 O3 -23(7)
C42 O3 C45 C44 34(6)
